data_4111361
loop_
_publ_author_name
'Michael J. Ingleson'
'Maren Pink'
'Hongjun Fan'
'Kenneth G. Caulton'

_publ_section_title
;
 Redox Chemistry of the Triplet Complex (PNP)CoI
;
_journal_name_full 'Journal of the American Chemical Society'
_journal_page_first 4262
_journal_page_last 4276
_journal_paper_doi 10.1021/ja074378+
_journal_volume 130
_journal_year 2008
_chemical_formula_moiety 'C51 H93 Co N O2 P2 Si2'
_chemical_formula_sum 'C51 H93 Co N O2 P2 Si2'
_chemical_formula_weight 929.31
_chemical_name_systematic
; 
 ? 
;
_space_group_IT_number 14
_symmetry_cell_setting monoclinic
_symmetry_space_group_name_Hall '-P 2ybc'
_symmetry_space_group_name_H-M 'P 1 21/c 1'
_atom_sites_solution_hydrogens geom
_atom_sites_solution_primary direct
_atom_sites_solution_secondary difmap
_audit_creation_method SHELXL-97
_cell_angle_alpha 90.00
_cell_angle_beta 111.952(3)
_cell_angle_gamma 90.00
_cell_formula_units_Z 4
_cell_length_a 20.640(2)
_cell_length_b 10.7583(13)
_cell_length_c 26.665(3)
_cell_measurement_reflns_used 8327
_cell_measurement_temperature 130(2)
_cell_measurement_theta_max 26.4
_cell_measurement_theta_min 2.2
_cell_volume 5491.7(11)
_computing_cell_refinement 'SAINT (Bruker, 2003)'
_computing_data_collection 'SMART (Bruker, 2001)'
_computing_data_reduction 'SAINT (Bruker, 2003)'
_computing_molecular_graphics 'SHELXTL (Bruker, 2003), XTEL (loc. libr.)'
_computing_publication_material 'SHELXTL (Bruker, 2003)'
_computing_structure_refinement 'SHELXL-97 (Sheldrick, 1997)'
_computing_structure_solution 'SIR-92 (Altomare, 1993)'
_diffrn_ambient_temperature 130(2)
_diffrn_detector 'CCD area detector'
_diffrn_detector_area_resol_mean 44.52
_diffrn_detector_type 'Bruker SMART 6000'
_diffrn_measured_fraction_theta_full 0.992
_diffrn_measured_fraction_theta_max 0.992
_diffrn_measurement_details '0.30 degree frames measured for 10 seconds each'
_diffrn_measurement_device 'three-circle goniometer with fixed chi'
_diffrn_measurement_device_type 'Bruker Platform goniometer'
_diffrn_measurement_method \w-scans
_diffrn_radiation_monochromator graphite
_diffrn_radiation_source 'fine-focus sealed tube'
_diffrn_radiation_type MoK\a
_diffrn_radiation_wavelength 0.71073
_diffrn_reflns_av_R_equivalents 0.0664
_diffrn_reflns_av_sigmaI/netI 0.0390
_diffrn_reflns_limit_h_max 25
_diffrn_reflns_limit_h_min -25
_diffrn_reflns_limit_k_max 13
_diffrn_reflns_limit_k_min -13
_diffrn_reflns_limit_l_max 33
_diffrn_reflns_limit_l_min -33
_diffrn_reflns_number 76357
_diffrn_reflns_theta_full 26.61
_diffrn_reflns_theta_max 26.61
_diffrn_reflns_theta_min 1.06
_diffrn_standards_decay_% 0.0
_diffrn_standards_interval_time 605
_diffrn_standards_number 168
_exptl_absorpt_coefficient_mu 0.450
_exptl_absorpt_correction_T_max 0.9564
_exptl_absorpt_correction_T_min 0.8958
_exptl_absorpt_correction_type multi-scan
_exptl_absorpt_process_details 'SADABS, R. Blessing; 1995'
_exptl_crystal_colour red
_exptl_crystal_density_diffrn 1.124
_exptl_crystal_description plate
_exptl_crystal_F_000 2028
_exptl_crystal_size_max 0.25
_exptl_crystal_size_mid 0.22
_exptl_crystal_size_min 0.10
_refine_diff_density_max 0.420
_refine_diff_density_min -0.347
_refine_diff_density_rms 0.066
_refine_ls_extinction_method none
_refine_ls_goodness_of_fit_ref 1.071
_refine_ls_hydrogen_treatment riding
_refine_ls_matrix_type full
_refine_ls_number_parameters 560
_refine_ls_number_reflns 11442
_refine_ls_number_restraints 0
_refine_ls_restrained_S_all 1.071
_refine_ls_R_factor_all 0.0634
_refine_ls_R_factor_gt 0.0405
_refine_ls_shift/su_max 0.001
_refine_ls_shift/su_mean 0.000
_refine_ls_structure_factor_coef Fsqd
_refine_ls_weighting_details 'calc w=1/[\s^2^(Fo^2^)+(0.0533P)^2^+3.9161P] where P=(Fo^2^+2Fc^2^)/3'
_refine_ls_weighting_scheme calc
_refine_ls_wR_factor_gt 0.0991
_refine_ls_wR_factor_ref 0.1201
_reflns_number_gt 8632
_reflns_number_total 11442
_reflns_threshold_expression >2sigma(I)
_cod_data_source_file ja074378-file006.cif
_cod_data_source_block 05297
_cod_original_cell_volume 5491.8(11)
_cod_database_code 4111361

loop_
_symmetry_equiv_pos_as_xyz
'x, y, z'
'-x, y+1/2, -z+1/2'
'-x, -y, -z'
'x, -y-1/2, z-1/2'

loop_
_atom_site_label
_atom_site_type_symbol
_atom_site_fract_x
_atom_site_fract_y
_atom_site_fract_z
_atom_site_U_iso_or_equiv
_atom_site_adp_type
_atom_site_occupancy
_atom_site_symmetry_multiplicity
_atom_site_calc_flag
_atom_site_refinement_flags
Co1 Co 0.717116(15) 0.61475(3) 0.426626(12) 0.02000(9) Uani 1 1 d .
P1 P 0.65136(3) 0.71054(6) 0.48236(3) 0.02756(14) Uani 1 1 d .
P2 P 0.70809(3) 0.61702(5) 0.32729(2) 0.02280(13) Uani 1 1 d .
Si1 Si 0.60881(3) 0.43071(6) 0.44736(3) 0.02779(15) Uani 1 1 d .
Si2 Si 0.66948(3) 0.36050(6) 0.36527(2) 0.02292(14) Uani 1 1 d .
N1 N 0.65968(9) 0.46325(16) 0.41108(7) 0.0214(4) Uani 1 1 d .
C1 C 0.51363(14) 0.4061(3) 0.40490(12) 0.0402(7) Uani 1 1 d .
H1A H 0.4998 0.4614 0.3734 0.060 Uiso 1 1 calc R
H1B H 0.4854 0.4247 0.4265 0.060 Uiso 1 1 calc R
H1C H 0.5061 0.3195 0.3927 0.060 Uiso 1 1 calc R
C2 C 0.63585(16) 0.2873(3) 0.48996(11) 0.0421(7) Uani 1 1 d .
H2A H 0.6856 0.2925 0.5126 0.063 Uiso 1 1 calc R
H2B H 0.6275 0.2141 0.4665 0.063 Uiso 1 1 calc R
H2C H 0.6086 0.2803 0.5130 0.063 Uiso 1 1 calc R
C3 C 0.61739(13) 0.5627(2) 0.49647(10) 0.0321(5) Uani 1 1 d .
H3A H 0.5708 0.5784 0.4977 0.039 Uiso 1 1 calc R
H3B H 0.6483 0.5346 0.5329 0.039 Uiso 1 1 calc R
C4 C 0.69793(14) 0.7764(3) 0.55297(10) 0.0353(6) Uani 1 1 d .
C5 C 0.65995(16) 0.7503(3) 0.59173(12) 0.0479(8) Uani 1 1 d .
H5A H 0.6862 0.7876 0.6271 0.072 Uiso 1 1 calc R
H5B H 0.6564 0.6604 0.5959 0.072 Uiso 1 1 calc R
H5C H 0.6130 0.7865 0.5770 0.072 Uiso 1 1 calc R
C6 C 0.71019(18) 0.9171(3) 0.55199(13) 0.0510(8) Uani 1 1 d .
H6A H 0.7417 0.9445 0.5879 0.077 Uiso 1 1 calc R
H6B H 0.6655 0.9609 0.5420 0.077 Uiso 1 1 calc R
H6C H 0.7312 0.9357 0.5254 0.077 Uiso 1 1 calc R
C7 C 0.76874(14) 0.7106(3) 0.57534(11) 0.0409(7) Uani 1 1 d .
H7A H 0.7937 0.7352 0.6131 0.061 Uiso 1 1 calc R
H7B H 0.7964 0.7340 0.5539 0.061 Uiso 1 1 calc R
H7C H 0.7615 0.6204 0.5734 0.061 Uiso 1 1 calc R
C8 C 0.57230(14) 0.8084(3) 0.44522(12) 0.0405(6) Uani 1 1 d .
C9 C 0.52624(14) 0.7309(3) 0.39686(12) 0.0437(7) Uani 1 1 d .
H9A H 0.4903 0.7842 0.3716 0.066 Uiso 1 1 calc R
H9B H 0.5039 0.6641 0.4095 0.066 Uiso 1 1 calc R
H9C H 0.5551 0.6948 0.3786 0.066 Uiso 1 1 calc R
C10 C 0.52824(18) 0.8440(4) 0.47849(15) 0.0631(10) Uani 1 1 d .
H10A H 0.4844 0.8822 0.4547 0.095 Uiso 1 1 calc R
H10B H 0.5543 0.9032 0.5068 0.095 Uiso 1 1 calc R
H10C H 0.5179 0.7693 0.4952 0.095 Uiso 1 1 calc R
C11 C 0.59509(18) 0.9262(3) 0.42384(13) 0.0526(8) Uani 1 1 d .
H11A H 0.5538 0.9688 0.3986 0.079 Uiso 1 1 calc R
H11B H 0.6262 0.9035 0.4051 0.079 Uiso 1 1 calc R
H11C H 0.6198 0.9816 0.4541 0.079 Uiso 1 1 calc R
C12 C 0.73180(14) 0.2304(2) 0.39550(11) 0.0350(6) Uani 1 1 d .
H12A H 0.7155 0.1816 0.4195 0.052 Uiso 1 1 calc R
H12B H 0.7782 0.2644 0.4162 0.052 Uiso 1 1 calc R
H12C H 0.7345 0.1768 0.3666 0.052 Uiso 1 1 calc R
C13 C 0.58717(13) 0.2774(3) 0.32300(11) 0.0362(6) Uani 1 1 d .
H13A H 0.5759 0.2144 0.3450 0.054 Uiso 1 1 calc R
H13B H 0.5938 0.2372 0.2923 0.054 Uiso 1 1 calc R
H13C H 0.5487 0.3373 0.3096 0.054 Uiso 1 1 calc R
C14 C 0.70485(12) 0.4482(2) 0.31927(9) 0.0263(5) Uani 1 1 d .
H14A H 0.7526 0.4177 0.3260 0.032 Uiso 1 1 calc R
H14B H 0.6755 0.4282 0.2813 0.032 Uiso 1 1 calc R
C15 C 0.62341(12) 0.6753(2) 0.27552(10) 0.0307(5) Uani 1 1 d .
C16 C 0.56518(13) 0.5931(3) 0.27987(11) 0.0346(6) Uani 1 1 d .
H16A H 0.5200 0.6339 0.2616 0.052 Uiso 1 1 calc R
H16B H 0.5729 0.5802 0.3181 0.052 Uiso 1 1 calc R
H16C H 0.5654 0.5127 0.2627 0.052 Uiso 1 1 calc R
C17 C 0.61278(14) 0.8094(2) 0.29051(12) 0.0391(6) Uani 1 1 d .
H17A H 0.5671 0.8396 0.2660 0.059 Uiso 1 1 calc R
H17B H 0.6496 0.8625 0.2873 0.059 Uiso 1 1 calc R
H17C H 0.6148 0.8119 0.3278 0.059 Uiso 1 1 calc R
C18 C 0.61777(15) 0.6711(3) 0.21659(10) 0.0436(7) Uani 1 1 d .
H18A H 0.5702 0.6934 0.1927 0.065 Uiso 1 1 calc R
H18B H 0.6286 0.5871 0.2079 0.065 Uiso 1 1 calc R
H18C H 0.6509 0.7303 0.2115 0.065 Uiso 1 1 calc R
C19 C 0.78337(12) 0.6631(2) 0.30688(10) 0.0300(5) Uani 1 1 d .
C20 C 0.85005(13) 0.6233(3) 0.35411(11) 0.0382(6) Uani 1 1 d .
H20A H 0.8911 0.6561 0.3484 0.057 Uiso 1 1 calc R
H20B H 0.8526 0.5324 0.3559 0.057 Uiso 1 1 calc R
H20C H 0.8489 0.6562 0.3881 0.057 Uiso 1 1 calc R
C21 C 0.78335(15) 0.5974(3) 0.25588(11) 0.0413(7) Uani 1 1 d .
H21A H 0.8260 0.6190 0.2499 0.062 Uiso 1 1 calc R
H21B H 0.7425 0.6239 0.2247 0.062 Uiso 1 1 calc R
H21C H 0.7815 0.5072 0.2605 0.062 Uiso 1 1 calc R
C22 C 0.78474(14) 0.8041(3) 0.29853(11) 0.0382(6) Uani 1 1 d .
H22A H 0.8288 0.8273 0.2951 0.057 Uiso 1 1 calc R
H22B H 0.7807 0.8472 0.3296 0.057 Uiso 1 1 calc R
H22C H 0.7456 0.8278 0.2655 0.057 Uiso 1 1 calc R
O1 O 0.81457(8) 0.63008(14) 0.46527(6) 0.0242(3) Uani 1 1 d .
O2 O 1.17620(9) 0.62155(19) 0.84706(7) 0.0394(5) Uani 1 1 d .
C23 C 0.87318(11) 0.6626(2) 0.50464(8) 0.0186(4) Uani 1 1 d .
C24 C 0.91460(11) 0.56781(19) 0.54080(8) 0.0190(4) Uani 1 1 d .
C25 C 0.97405(11) 0.60278(19) 0.58392(9) 0.0197(4) Uani 1 1 d .
H25 H 0.9992 0.5411 0.6092 0.024 Uiso 1 1 calc R
C26 C 0.99865(11) 0.7252(2) 0.59184(8) 0.0205(4) Uani 1 1 d .
C27 C 0.96117(11) 0.8128(2) 0.55356(8) 0.0199(4) Uani 1 1 d .
H27 H 0.9797 0.8945 0.5564 0.024 Uiso 1 1 calc R
C28 C 0.89839(11) 0.78776(19) 0.51159(9) 0.0201(4) Uani 1 1 d .
C29 C 1.06310(11) 0.7621(2) 0.63488(9) 0.0215(4) Uani 1 1 d .
H29 H 1.0891 0.8248 0.6257 0.026 Uiso 1 1 calc R
C30 C 1.09165(11) 0.7190(2) 0.68700(8) 0.0201(4) Uani 1 1 d .
C31 C 1.05494(11) 0.6384(2) 0.71054(9) 0.0209(4) Uani 1 1 d .
H31 H 1.0105 0.6074 0.6879 0.025 Uiso 1 1 calc R
C32 C 1.08054(11) 0.6048(2) 0.76321(9) 0.0223(5) Uani 1 1 d .
C33 C 1.15085(12) 0.6502(2) 0.79870(9) 0.0256(5) Uani 1 1 d .
C34 C 1.18909(11) 0.7342(2) 0.77489(9) 0.0225(5) Uani 1 1 d .
C35 C 1.15871(11) 0.7649(2) 0.72206(9) 0.0213(4) Uani 1 1 d .
H35 H 1.1830 0.8198 0.7073 0.026 Uiso 1 1 calc R
C36 C 0.89665(11) 0.4294(2) 0.53020(9) 0.0215(4) Uani 1 1 d .
C37 C 0.89538(14) 0.3952(2) 0.47413(10) 0.0307(5) Uani 1 1 d .
H37A H 0.9389 0.4228 0.4708 0.046 Uiso 1 1 calc R
H37B H 0.8556 0.4360 0.4464 0.046 Uiso 1 1 calc R
H37C H 0.8909 0.3049 0.4693 0.046 Uiso 1 1 calc R
C38 C 0.82713(13) 0.3976(2) 0.53551(10) 0.0300(5) Uani 1 1 d .
H38A H 0.7893 0.4440 0.5084 0.045 Uiso 1 1 calc R
H38B H 0.8295 0.4202 0.5717 0.045 Uiso 1 1 calc R
H38C H 0.8182 0.3082 0.5298 0.045 Uiso 1 1 calc R
C39 C 0.95275(15) 0.3466(2) 0.57043(12) 0.0421(7) Uani 1 1 d .
H39A H 0.9983 0.3651 0.5686 0.063 Uiso 1 1 calc R
H39B H 0.9411 0.2590 0.5613 0.063 Uiso 1 1 calc R
H39C H 0.9547 0.3627 0.6071 0.063 Uiso 1 1 calc R
C40 C 0.86485(13) 0.8990(2) 0.47459(10) 0.0311(6) Uani 1 1 d .
C41 C 0.90620(15) 0.9223(3) 0.43825(12) 0.0529(9) Uani 1 1 d .
H41A H 0.9037 0.8486 0.4160 0.079 Uiso 1 1 calc R
H41B H 0.9551 0.9396 0.4608 0.079 Uiso 1 1 calc R
H41C H 0.8863 0.9938 0.4147 0.079 Uiso 1 1 calc R
C42 C 0.86823(16) 1.0158(2) 0.50934(14) 0.0573(10) Uani 1 1 d .
H42A H 0.8487 0.9963 0.5368 0.086 Uiso 1 1 calc R
H42B H 0.8411 1.0831 0.4861 0.086 Uiso 1 1 calc R
H42C H 0.9170 1.0422 0.5272 0.086 Uiso 1 1 calc R
C43 C 0.78776(12) 0.8834(2) 0.43809(10) 0.0300(5) Uani 1 1 d .
H43A H 0.7831 0.8163 0.4121 0.045 Uiso 1 1 calc R
H43B H 0.7702 0.9611 0.4185 0.045 Uiso 1 1 calc R
H43C H 0.7606 0.8628 0.4603 0.045 Uiso 1 1 calc R
C44 C 1.03802(12) 0.5248(2) 0.78759(9) 0.0271(5) Uani 1 1 d .
C45 C 1.02441(15) 0.5986(3) 0.83196(11) 0.0374(6) Uani 1 1 d .
H45A H 0.9991 0.6751 0.8165 0.056 Uiso 1 1 calc R
H45B H 1.0690 0.6196 0.8607 0.056 Uiso 1 1 calc R
H45C H 0.9964 0.5481 0.8469 0.056 Uiso 1 1 calc R
C46 C 0.96709(13) 0.4882(3) 0.74488(11) 0.0373(6) Uani 1 1 d .
H46A H 0.9405 0.5634 0.7291 0.056 Uiso 1 1 calc R
H46B H 0.9411 0.4385 0.7618 0.056 Uiso 1 1 calc R
H46C H 0.9743 0.4394 0.7164 0.056 Uiso 1 1 calc R
C47 C 1.07713(15) 0.4042(2) 0.81143(12) 0.0390(6) Uani 1 1 d .
H47A H 1.1233 0.4244 0.8384 0.059 Uiso 1 1 calc R
H47B H 1.0825 0.3543 0.7825 0.059 Uiso 1 1 calc R
H47C H 1.0505 0.3569 0.8287 0.059 Uiso 1 1 calc R
C48 C 1.26008(12) 0.7869(2) 0.81166(9) 0.0275(5) Uani 1 1 d .
C49 C 1.25050(15) 0.8682(3) 0.85557(11) 0.0419(7) Uani 1 1 d .
H49A H 1.2182 0.9363 0.8386 0.063 Uiso 1 1 calc R
H49B H 1.2958 0.9026 0.8788 0.063 Uiso 1 1 calc R
H49C H 1.2314 0.8177 0.8774 0.063 Uiso 1 1 calc R
C50 C 1.31237(13) 0.6816(3) 0.83857(11) 0.0377(6) Uani 1 1 d .
H50A H 1.3194 0.6307 0.8106 0.056 Uiso 1 1 calc R
H50B H 1.2938 0.6296 0.8603 0.056 Uiso 1 1 calc R
H50C H 1.3571 0.7177 0.8619 0.056 Uiso 1 1 calc R
C51 C 1.29314(14) 0.8670(3) 0.77984(11) 0.0387(6) Uani 1 1 d .
H51A H 1.2631 0.9389 0.7644 0.058 Uiso 1 1 calc R
H51B H 1.2981 0.8174 0.7507 0.058 Uiso 1 1 calc R
H51C H 1.3392 0.8958 0.8042 0.058 Uiso 1 1 calc R

loop_
_atom_site_aniso_label
_atom_site_aniso_U_11
_atom_site_aniso_U_22
_atom_site_aniso_U_33
_atom_site_aniso_U_23
_atom_site_aniso_U_13
_atom_site_aniso_U_12
Co1 0.01755(15) 0.01955(15) 0.02054(16) -0.00090(11) 0.00440(11) -0.00243(11)
P1 0.0269(3) 0.0289(3) 0.0297(3) -0.0095(3) 0.0138(3) -0.0041(2)
P2 0.0210(3) 0.0244(3) 0.0224(3) 0.0046(2) 0.0075(2) 0.0047(2)
Si1 0.0282(3) 0.0303(3) 0.0261(3) -0.0052(3) 0.0115(3) -0.0115(3)
Si2 0.0223(3) 0.0209(3) 0.0214(3) -0.0029(2) 0.0034(2) -0.0016(2)
N1 0.0206(9) 0.0199(9) 0.0214(9) -0.0025(7) 0.0052(7) -0.0044(7)
C1 0.0303(14) 0.0491(17) 0.0438(16) -0.0122(13) 0.0167(12) -0.0164(12)
C2 0.0540(17) 0.0383(15) 0.0351(15) 0.0003(12) 0.0180(13) -0.0158(13)
C3 0.0326(13) 0.0395(14) 0.0292(13) -0.0069(11) 0.0174(11) -0.0086(11)
C4 0.0387(14) 0.0396(14) 0.0316(13) -0.0159(11) 0.0176(11) -0.0085(12)
C5 0.0462(17) 0.067(2) 0.0369(15) -0.0219(14) 0.0228(13) -0.0113(15)
C6 0.063(2) 0.0448(17) 0.0473(18) -0.0251(14) 0.0228(15) -0.0128(15)
C7 0.0383(15) 0.0541(17) 0.0307(14) -0.0139(13) 0.0133(11) -0.0093(13)
C8 0.0356(14) 0.0387(15) 0.0468(16) -0.0100(13) 0.0150(12) 0.0083(12)
C9 0.0295(14) 0.0495(17) 0.0480(17) -0.0060(14) 0.0096(12) 0.0050(12)
C10 0.0492(19) 0.075(2) 0.069(2) -0.0212(19) 0.0268(17) 0.0174(18)
C11 0.058(2) 0.0351(16) 0.0543(19) -0.0054(14) 0.0098(15) 0.0118(14)
C12 0.0368(14) 0.0252(12) 0.0378(14) -0.0007(11) 0.0080(11) 0.0030(11)
C13 0.0313(13) 0.0367(14) 0.0357(14) -0.0121(12) 0.0069(11) -0.0074(11)
C14 0.0278(12) 0.0264(12) 0.0251(12) -0.0002(9) 0.0102(9) 0.0057(10)
C15 0.0263(12) 0.0368(14) 0.0248(12) 0.0066(10) 0.0047(10) 0.0105(10)
C16 0.0231(12) 0.0418(15) 0.0322(13) 0.0035(11) 0.0028(10) 0.0054(11)
C17 0.0332(14) 0.0357(14) 0.0448(16) 0.0090(12) 0.0103(12) 0.0124(11)
C18 0.0394(15) 0.0596(19) 0.0262(13) 0.0126(13) 0.0059(11) 0.0148(14)
C19 0.0263(12) 0.0351(13) 0.0326(13) 0.0120(11) 0.0156(10) 0.0075(10)
C20 0.0248(13) 0.0488(16) 0.0449(16) 0.0197(13) 0.0177(11) 0.0074(11)
C21 0.0412(15) 0.0504(17) 0.0415(16) 0.0109(13) 0.0258(13) 0.0100(13)
C22 0.0381(15) 0.0406(15) 0.0387(15) 0.0167(12) 0.0175(12) 0.0020(12)
O1 0.0189(7) 0.0212(8) 0.0254(8) -0.0003(6) 0.0001(6) -0.0027(6)
O2 0.0330(10) 0.0581(12) 0.0207(9) 0.0089(8) 0.0027(7) -0.0078(9)
C23 0.0166(10) 0.0198(10) 0.0193(10) 0.0007(8) 0.0067(8) -0.0013(8)
C24 0.0211(10) 0.0174(10) 0.0202(10) -0.0008(8) 0.0098(8) -0.0021(8)
C25 0.0218(11) 0.0189(10) 0.0192(10) 0.0022(8) 0.0085(8) 0.0020(8)
C26 0.0201(10) 0.0225(11) 0.0194(10) 0.0000(9) 0.0082(8) -0.0010(9)
C27 0.0213(11) 0.0173(10) 0.0224(11) 0.0003(8) 0.0095(9) -0.0023(8)
C28 0.0191(10) 0.0185(10) 0.0214(11) 0.0026(8) 0.0061(8) 0.0000(8)
C29 0.0224(11) 0.0200(10) 0.0221(11) 0.0002(9) 0.0083(9) -0.0021(9)
C30 0.0201(10) 0.0197(10) 0.0196(11) -0.0006(8) 0.0062(8) 0.0002(8)
C31 0.0200(10) 0.0210(11) 0.0212(11) -0.0020(9) 0.0070(8) -0.0013(8)
C32 0.0230(11) 0.0225(11) 0.0221(11) 0.0015(9) 0.0094(9) 0.0010(9)
C33 0.0256(12) 0.0300(12) 0.0203(11) 0.0016(9) 0.0074(9) 0.0018(10)
C34 0.0207(11) 0.0243(11) 0.0205(11) -0.0025(9) 0.0052(9) 0.0010(9)
C35 0.0205(11) 0.0202(10) 0.0244(11) 0.0003(9) 0.0095(9) -0.0001(8)
C36 0.0238(11) 0.0161(10) 0.0223(11) 0.0005(8) 0.0061(9) -0.0002(8)
C37 0.0398(14) 0.0229(12) 0.0352(14) -0.0067(10) 0.0207(11) -0.0055(10)
C38 0.0373(14) 0.0228(11) 0.0363(14) 0.0010(10) 0.0211(11) -0.0064(10)
C39 0.0444(16) 0.0158(11) 0.0449(16) 0.0011(11) -0.0077(12) 0.0000(11)
C40 0.0267(12) 0.0189(11) 0.0348(13) 0.0066(10) -0.0033(10) -0.0046(9)
C41 0.0327(15) 0.064(2) 0.0466(17) 0.0355(15) -0.0025(13) -0.0173(14)
C42 0.0436(17) 0.0189(13) 0.070(2) -0.0071(13) -0.0246(15) 0.0060(12)
C43 0.0255(12) 0.0191(11) 0.0342(13) 0.0051(10) -0.0016(10) 0.0015(9)
C44 0.0286(12) 0.0299(12) 0.0255(12) 0.0050(10) 0.0132(10) -0.0024(10)
C45 0.0389(15) 0.0467(16) 0.0343(14) 0.0007(12) 0.0226(12) 0.0003(12)
C46 0.0336(14) 0.0447(16) 0.0346(14) 0.0074(12) 0.0138(11) -0.0120(12)
C47 0.0399(15) 0.0355(14) 0.0477(16) 0.0145(12) 0.0233(13) 0.0002(12)
C48 0.0225(11) 0.0346(13) 0.0214(11) -0.0028(10) 0.0034(9) -0.0039(10)
C49 0.0378(15) 0.0515(17) 0.0311(14) -0.0162(13) 0.0067(11) -0.0049(13)
C50 0.0238(12) 0.0501(17) 0.0303(13) 0.0052(12) 0.0000(10) 0.0024(11)
C51 0.0304(13) 0.0470(16) 0.0303(13) 0.0008(12) 0.0018(11) -0.0144(12)

loop_
_atom_type_symbol
_atom_type_description
_atom_type_scat_dispersion_real
_atom_type_scat_dispersion_imag
_atom_type_scat_source
C C 0.0033 0.0016 'International Tables Vol C Tables 4.2.6.8 and 6.1.1.4'
H H 0.0000 0.0000 'International Tables Vol C Tables 4.2.6.8 and 6.1.1.4'
N N 0.0061 0.0033 'International Tables Vol C Tables 4.2.6.8 and 6.1.1.4'
O O 0.0106 0.0060 'International Tables Vol C Tables 4.2.6.8 and 6.1.1.4'
Si Si 0.0817 0.0704 'International Tables Vol C Tables 4.2.6.8 and 6.1.1.4'
P P 0.1023 0.0942 'International Tables Vol C Tables 4.2.6.8 and 6.1.1.4'
Co Co 0.3494 0.9721 'International Tables Vol C Tables 4.2.6.8 and 6.1.1.4'

loop_
_geom_angle_atom_site_label_1
_geom_angle_atom_site_label_2
_geom_angle_atom_site_label_3
_geom_angle
O1 Co1 N1 128.39(7)
O1 Co1 P1 109.46(5)
N1 Co1 P1 92.70(6)
O1 Co1 P2 102.22(5)
N1 Co1 P2 89.14(6)
P1 Co1 P2 137.44(2)
C3 P1 C8 105.69(13)
C3 P1 C4 102.17(12)
C8 P1 C4 109.29(12)
C3 P1 Co1 95.49(8)
C8 P1 Co1 117.43(9)
C4 P1 Co1 122.72(8)
C14 P2 C15 105.17(11)
C14 P2 C19 102.97(11)
C15 P2 C19 109.78(11)
C14 P2 Co1 95.51(8)
C15 P2 Co1 116.46(8)
C19 P2 Co1 122.98(8)
N1 Si1 C2 113.90(12)
N1 Si1 C1 114.33(11)
C2 Si1 C1 104.86(13)
N1 Si1 C3 108.62(10)
C2 Si1 C3 105.57(12)
C1 Si1 C3 109.13(12)
N1 Si2 C12 114.91(11)
N1 Si2 C13 114.42(11)
C12 Si2 C13 103.00(12)
N1 Si2 C14 108.46(10)
C12 Si2 C14 106.40(12)
C13 Si2 C14 109.23(12)
Si1 N1 Si2 122.16(11)
Si1 N1 Co1 120.01(10)
Si2 N1 Co1 117.53(10)
Si1 C1 H1A 109.5
Si1 C1 H1B 109.5
H1A C1 H1B 109.5
Si1 C1 H1C 109.5
H1A C1 H1C 109.5
H1B C1 H1C 109.5
Si1 C2 H2A 109.5
Si1 C2 H2B 109.5
H2A C2 H2B 109.5
Si1 C2 H2C 109.5
H2A C2 H2C 109.5
H2B C2 H2C 109.5
P1 C3 Si1 116.92(13)
P1 C3 H3A 108.1
Si1 C3 H3A 108.1
P1 C3 H3B 108.1
Si1 C3 H3B 108.1
H3A C3 H3B 107.3
C7 C4 C6 108.8(2)
C7 C4 C5 107.8(2)
C6 C4 C5 108.7(2)
C7 C4 P1 105.61(17)
C6 C4 P1 112.1(2)
C5 C4 P1 113.64(18)
C4 C5 H5A 109.5
C4 C5 H5B 109.5
H5A C5 H5B 109.5
C4 C5 H5C 109.5
H5A C5 H5C 109.5
H5B C5 H5C 109.5
C4 C6 H6A 109.5
C4 C6 H6B 109.5
H6A C6 H6B 109.5
C4 C6 H6C 109.5
H6A C6 H6C 109.5
H6B C6 H6C 109.5
C4 C7 H7A 109.5
C4 C7 H7B 109.5
H7A C7 H7B 109.5
C4 C7 H7C 109.5
H7A C7 H7C 109.5
H7B C7 H7C 109.5
C9 C8 C11 108.5(3)
C9 C8 C10 107.9(2)
C11 C8 C10 109.8(3)
C9 C8 P1 106.38(18)
C11 C8 P1 109.4(2)
C10 C8 P1 114.8(2)
C8 C9 H9A 109.5
C8 C9 H9B 109.5
H9A C9 H9B 109.5
C8 C9 H9C 109.5
H9A C9 H9C 109.5
H9B C9 H9C 109.5
C8 C10 H10A 109.5
C8 C10 H10B 109.5
H10A C10 H10B 109.5
C8 C10 H10C 109.5
H10A C10 H10C 109.5
H10B C10 H10C 109.5
C8 C11 H11A 109.5
C8 C11 H11B 109.5
H11A C11 H11B 109.5
C8 C11 H11C 109.5
H11A C11 H11C 109.5
H11B C11 H11C 109.5
Si2 C12 H12A 109.5
Si2 C12 H12B 109.5
H12A C12 H12B 109.5
Si2 C12 H12C 109.5
H12A C12 H12C 109.5
H12B C12 H12C 109.5
Si2 C13 H13A 109.5
Si2 C13 H13B 109.5
H13A C13 H13B 109.5
Si2 C13 H13C 109.5
H13A C13 H13C 109.5
H13B C13 H13C 109.5
P2 C14 Si2 115.13(12)
P2 C14 H14A 108.5
Si2 C14 H14A 108.5
P2 C14 H14B 108.5
Si2 C14 H14B 108.5
H14A C14 H14B 107.5
C16 C15 C18 107.4(2)
C16 C15 C17 109.3(2)
C18 C15 C17 109.3(2)
C16 C15 P2 106.97(16)
C18 C15 P2 115.83(17)
C17 C15 P2 107.81(17)
C15 C16 H16A 109.5
C15 C16 H16B 109.5
H16A C16 H16B 109.5
C15 C16 H16C 109.5
H16A C16 H16C 109.5
H16B C16 H16C 109.5
C15 C17 H17A 109.5
C15 C17 H17B 109.5
H17A C17 H17B 109.5
C15 C17 H17C 109.5
H17A C17 H17C 109.5
H17B C17 H17C 109.5
C15 C18 H18A 109.5
C15 C18 H18B 109.5
H18A C18 H18B 109.5
C15 C18 H18C 109.5
H18A C18 H18C 109.5
H18B C18 H18C 109.5
C21 C19 C22 108.7(2)
C21 C19 C20 107.6(2)
C22 C19 C20 109.5(2)
C21 C19 P2 113.97(19)
C22 C19 P2 111.20(17)
C20 C19 P2 105.72(16)
C19 C20 H20A 109.5
C19 C20 H20B 109.5
H20A C20 H20B 109.5
C19 C20 H20C 109.5
H20A C20 H20C 109.5
H20B C20 H20C 109.5
C19 C21 H21A 109.5
C19 C21 H21B 109.5
H21A C21 H21B 109.5
C19 C21 H21C 109.5
H21A C21 H21C 109.5
H21B C21 H21C 109.5
C19 C22 H22A 109.5
C19 C22 H22B 109.5
H22A C22 H22B 109.5
C19 C22 H22C 109.5
H22A C22 H22C 109.5
H22B C22 H22C 109.5
C23 O1 Co1 158.16(15)
O1 C23 C28 122.27(19)
O1 C23 C24 118.84(18)
C28 C23 C24 118.85(19)
C25 C24 C23 118.86(19)
C25 C24 C36 119.66(19)
C23 C24 C36 121.36(19)
C24 C25 C26 122.7(2)
C24 C25 H25 118.6
C26 C25 H25 118.6
C27 C26 C25 117.13(19)
C27 C26 C29 119.24(19)
C25 C26 C29 123.5(2)
C28 C27 C26 123.8(2)
C28 C27 H27 118.1
C26 C27 H27 118.1
C27 C28 C23 118.21(19)
C27 C28 C40 115.26(19)
C23 C28 C40 126.42(19)
C30 C29 C26 129.0(2)
C30 C29 H29 115.5
C26 C29 H29 115.5
C29 C30 C35 119.1(2)
C29 C30 C31 123.3(2)
C35 C30 C31 117.32(19)
C32 C31 C30 123.3(2)
C32 C31 H31 118.4
C30 C31 H31 118.4
C31 C32 C33 118.8(2)
C31 C32 C44 121.8(2)
C33 C32 C44 119.36(19)
O2 C33 C32 120.9(2)
O2 C33 C34 120.7(2)
C32 C33 C34 118.32(19)
C35 C34 C33 118.6(2)
C35 C34 C48 122.4(2)
C33 C34 C48 118.91(19)
C34 C35 C30 123.5(2)
C34 C35 H35 118.2
C30 C35 H35 118.2
C37 C36 C38 111.22(19)
C37 C36 C39 106.0(2)
C38 C36 C39 107.1(2)
C37 C36 C24 109.13(18)
C38 C36 C24 111.68(18)
C39 C36 C24 111.54(18)
C36 C37 H37A 109.5
C36 C37 H37B 109.5
H37A C37 H37B 109.5
C36 C37 H37C 109.5
H37A C37 H37C 109.5
H37B C37 H37C 109.5
C36 C38 H38A 109.5
C36 C38 H38B 109.5
H38A C38 H38B 109.5
C36 C38 H38C 109.5
H38A C38 H38C 109.5
H38B C38 H38C 109.5
C36 C39 H39A 109.5
C36 C39 H39B 109.5
H39A C39 H39B 109.5
C36 C39 H39C 109.5
H39A C39 H39C 109.5
H39B C39 H39C 109.5
C41 C40 C43 107.9(2)
C41 C40 C28 108.0(2)
C43 C40 C28 115.62(18)
C41 C40 C42 109.6(2)
C43 C40 C42 105.8(2)
C28 C40 C42 109.8(2)
C40 C41 H41A 109.5
C40 C41 H41B 109.5
H41A C41 H41B 109.5
C40 C41 H41C 109.5
H41A C41 H41C 109.5
H41B C41 H41C 109.5
C40 C42 H42A 109.5
C40 C42 H42B 109.5
H42A C42 H42B 109.5
C40 C42 H42C 109.5
H42A C42 H42C 109.5
H42B C42 H42C 109.5
C40 C43 H43A 109.5
C40 C43 H43B 109.5
H43A C43 H43B 109.5
C40 C43 H43C 109.5
H43A C43 H43C 109.5
H43B C43 H43C 109.5
C46 C44 C47 107.4(2)
C46 C44 C45 107.8(2)
C47 C44 C45 109.7(2)
C46 C44 C32 111.57(19)
C47 C44 C32 110.70(19)
C45 C44 C32 109.6(2)
C44 C45 H45A 109.5
C44 C45 H45B 109.5
H45A C45 H45B 109.5
C44 C45 H45C 109.5
H45A C45 H45C 109.5
H45B C45 H45C 109.5
C44 C46 H46A 109.5
C44 C46 H46B 109.5
H46A C46 H46B 109.5
C44 C46 H46C 109.5
H46A C46 H46C 109.5
H46B C46 H46C 109.5
C44 C47 H47A 109.5
C44 C47 H47B 109.5
H47A C47 H47B 109.5
C44 C47 H47C 109.5
H47A C47 H47C 109.5
H47B C47 H47C 109.5
C49 C48 C34 109.5(2)
C49 C48 C51 108.2(2)
C34 C48 C51 111.68(19)
C49 C48 C50 109.3(2)
C34 C48 C50 111.1(2)
C51 C48 C50 106.9(2)
C48 C49 H49A 109.5
C48 C49 H49B 109.5
H49A C49 H49B 109.5
C48 C49 H49C 109.5
H49A C49 H49C 109.5
H49B C49 H49C 109.5
C48 C50 H50A 109.5
C48 C50 H50B 109.5
H50A C50 H50B 109.5
C48 C50 H50C 109.5
H50A C50 H50C 109.5
H50B C50 H50C 109.5
C48 C51 H51A 109.5
C48 C51 H51B 109.5
H51A C51 H51B 109.5
C48 C51 H51C 109.5
H51A C51 H51C 109.5
H51B C51 H51C 109.5

loop_
_geom_bond_atom_site_label_1
_geom_bond_atom_site_label_2
_geom_bond_distance
Co1 O1 1.8936(15)
Co1 N1 1.9663(18)
Co1 P1 2.5732(7)
Co1 P2 2.5851(7)
P1 C3 1.833(3)
P1 C8 1.882(3)
P1 C4 1.902(3)
P2 C14 1.828(2)
P2 C15 1.884(2)
P2 C19 1.894(2)
Si1 N1 1.7090(19)
Si1 C2 1.873(3)
Si1 C1 1.884(3)
Si1 C3 1.894(3)
Si2 N1 1.7148(19)
Si2 C12 1.868(3)
Si2 C13 1.877(2)
Si2 C14 1.896(2)
C1 H1A 0.9800
C1 H1B 0.9800
C1 H1C 0.9800
C2 H2A 0.9800
C2 H2B 0.9800
C2 H2C 0.9800
C3 H3A 0.9900
C3 H3B 0.9900
C4 C7 1.530(4)
C4 C6 1.536(4)
C4 C5 1.539(4)
C5 H5A 0.9800
C5 H5B 0.9800
C5 H5C 0.9800
C6 H6A 0.9800
C6 H6B 0.9800
C6 H6C 0.9800
C7 H7A 0.9800
C7 H7B 0.9800
C7 H7C 0.9800
C8 C9 1.531(4)
C8 C11 1.534(4)
C8 C10 1.538(4)
C9 H9A 0.9800
C9 H9B 0.9800
C9 H9C 0.9800
C10 H10A 0.9800
C10 H10B 0.9800
C10 H10C 0.9800
C11 H11A 0.9800
C11 H11B 0.9800
C11 H11C 0.9800
C12 H12A 0.9800
C12 H12B 0.9800
C12 H12C 0.9800
C13 H13A 0.9800
C13 H13B 0.9800
C13 H13C 0.9800
C14 H14A 0.9900
C14 H14B 0.9900
C15 C16 1.531(4)
C15 C18 1.533(3)
C15 C17 1.535(4)
C16 H16A 0.9800
C16 H16B 0.9800
C16 H16C 0.9800
C17 H17A 0.9800
C17 H17B 0.9800
C17 H17C 0.9800
C18 H18A 0.9800
C18 H18B 0.9800
C18 H18C 0.9800
C19 C21 1.532(4)
C19 C22 1.536(4)
C19 C20 1.539(3)
C20 H20A 0.9800
C20 H20B 0.9800
C20 H20C 0.9800
C21 H21A 0.9800
C21 H21B 0.9800
C21 H21C 0.9800
C22 H22A 0.9800
C22 H22B 0.9800
C22 H22C 0.9800
O1 C23 1.318(2)
O2 C33 1.236(3)
C23 C28 1.430(3)
C23 C24 1.444(3)
C24 C25 1.384(3)
C24 C36 1.535(3)
C25 C26 1.398(3)
C25 H25 0.9500
C26 C27 1.392(3)
C26 C29 1.450(3)
C27 C28 1.386(3)
C27 H27 0.9500
C28 C40 1.541(3)
C29 C30 1.372(3)
C29 H29 0.9500
C30 C35 1.438(3)
C30 C31 1.440(3)
C31 C32 1.352(3)
C31 H31 0.9500
C32 C33 1.488(3)
C32 C44 1.536(3)
C33 C34 1.489(3)
C34 C35 1.351(3)
C34 C48 1.535(3)
C35 H35 0.9500
C36 C37 1.530(3)
C36 C38 1.532(3)
C36 C39 1.535(3)
C37 H37A 0.9800
C37 H37B 0.9800
C37 H37C 0.9800
C38 H38A 0.9800
C38 H38B 0.9800
C38 H38C 0.9800
C39 H39A 0.9800
C39 H39B 0.9800
C39 H39C 0.9800
C40 C41 1.532(4)
C40 C43 1.533(3)
C40 C42 1.547(4)
C41 H41A 0.9800
C41 H41B 0.9800
C41 H41C 0.9800
C42 H42A 0.9800
C42 H42B 0.9800
C42 H42C 0.9800
C43 H43A 0.9800
C43 H43B 0.9800
C43 H43C 0.9800
C44 C46 1.533(3)
C44 C47 1.535(3)
C44 C45 1.535(3)
C45 H45A 0.9800
C45 H45B 0.9800
C45 H45C 0.9800
C46 H46A 0.9800
C46 H46B 0.9800
C46 H46C 0.9800
C47 H47A 0.9800
C47 H47B 0.9800
C47 H47C 0.9800
C48 C49 1.532(3)
C48 C51 1.536(4)
C48 C50 1.544(3)
C49 H49A 0.9800
C49 H49B 0.9800
C49 H49C 0.9800
C50 H50A 0.9800
C50 H50B 0.9800
C50 H50C 0.9800
C51 H51A 0.9800
C51 H51B 0.9800
C51 H51C 0.9800

loop_
_geom_torsion_atom_site_label_1
_geom_torsion_atom_site_label_2
_geom_torsion_atom_site_label_3
_geom_torsion_atom_site_label_4
_geom_torsion
O1 Co1 P1 C3 -111.36(10)
N1 Co1 P1 C3 21.17(10)
P2 Co1 P1 C3 112.84(9)
O1 Co1 P1 C8 137.78(12)
N1 Co1 P1 C8 -89.69(12)
P2 Co1 P1 C8 1.98(11)
O1 Co1 P1 C4 -3.09(12)
N1 Co1 P1 C4 129.44(12)
P2 Co1 P1 C4 -138.89(11)
O1 Co1 P2 C14 96.78(9)
N1 Co1 P2 C14 -32.43(9)
P1 Co1 P2 C14 -125.49(8)
O1 Co1 P2 C15 -153.23(11)
N1 Co1 P2 C15 77.55(11)
P1 Co1 P2 C15 -15.51(10)
O1 Co1 P2 C19 -12.56(11)
N1 Co1 P2 C19 -141.78(11)
P1 Co1 P2 C19 125.17(10)
C2 Si1 N1 Si2 58.68(16)
C1 Si1 N1 Si2 -61.87(17)
C3 Si1 N1 Si2 176.01(13)
C2 Si1 N1 Co1 -114.86(13)
C1 Si1 N1 Co1 124.60(13)
C3 Si1 N1 Co1 2.47(15)
C12 Si2 N1 Si1 -78.55(16)
C13 Si2 N1 Si1 40.35(17)
C14 Si2 N1 Si1 162.55(12)
C12 Si2 N1 Co1 95.14(14)
C13 Si2 N1 Co1 -145.96(12)
C14 Si2 N1 Co1 -23.77(14)
O1 Co1 N1 Si1 102.92(12)
P1 Co1 N1 Si1 -14.66(11)
P2 Co1 N1 Si1 -152.11(10)
O1 Co1 N1 Si2 -70.91(14)
P1 Co1 N1 Si2 171.52(10)
P2 Co1 N1 Si2 34.06(10)
C8 P1 C3 Si1 96.30(16)
C4 P1 C3 Si1 -149.39(15)
Co1 P1 C3 Si1 -24.21(15)
N1 Si1 C3 P1 18.48(18)
C2 Si1 C3 P1 141.00(16)
C1 Si1 C3 P1 -106.76(16)
C3 P1 C4 C7 80.5(2)
C8 P1 C4 C7 -167.87(18)
Co1 P1 C4 C7 -24.3(2)
C3 P1 C4 C6 -161.1(2)
C8 P1 C4 C6 -49.5(2)
Co1 P1 C4 C6 94.1(2)
C3 P1 C4 C5 -37.5(2)
C8 P1 C4 C5 74.2(2)
Co1 P1 C4 C5 -142.24(18)
C3 P1 C8 C9 -54.2(2)
C4 P1 C8 C9 -163.48(19)
Co1 P1 C8 C9 50.8(2)
C3 P1 C8 C11 -171.15(19)
C4 P1 C8 C11 79.6(2)
Co1 P1 C8 C11 -66.2(2)
C3 P1 C8 C10 65.0(3)
C4 P1 C8 C10 -44.3(3)
Co1 P1 C8 C10 169.9(2)
C15 P2 C14 Si2 -93.42(14)
C19 P2 C14 Si2 151.60(13)
Co1 P2 C14 Si2 25.92(12)
N1 Si2 C14 P2 -8.24(16)
C12 Si2 C14 P2 -132.38(13)
C13 Si2 C14 P2 117.07(14)
C14 P2 C15 C16 46.36(19)
C19 P2 C15 C16 156.51(17)
Co1 P2 C15 C16 -57.89(19)
C14 P2 C15 C18 -73.4(2)
C19 P2 C15 C18 36.8(2)
Co1 P2 C15 C18 -177.62(18)
C14 P2 C15 C17 163.82(17)
C19 P2 C15 C17 -86.03(19)
Co1 P2 C15 C17 59.57(19)
C14 P2 C19 C21 43.9(2)
C15 P2 C19 C21 -67.7(2)
Co1 P2 C19 C21 149.40(15)
C14 P2 C19 C22 167.25(18)
C15 P2 C19 C22 55.6(2)
Co1 P2 C19 C22 -87.28(18)
C14 P2 C19 C20 -74.0(2)
C15 P2 C19 C20 174.41(18)
Co1 P2 C19 C20 31.5(2)
N1 Co1 O1 C23 -112.7(4)
P1 Co1 O1 C23 -2.6(4)
P2 Co1 O1 C23 148.5(4)
Co1 O1 C23 C28 -74.9(4)
Co1 O1 C23 C24 107.4(4)
O1 C23 C24 C25 -176.43(19)
C28 C23 C24 C25 5.8(3)
O1 C23 C24 C36 7.6(3)
C28 C23 C24 C36 -170.19(19)
C23 C24 C25 C26 -4.8(3)
C36 C24 C25 C26 171.3(2)
C24 C25 C26 C27 -1.0(3)
C24 C25 C26 C29 -176.1(2)
C25 C26 C27 C28 6.1(3)
C29 C26 C27 C28 -178.6(2)
C26 C27 C28 C23 -4.9(3)
C26 C27 C28 C40 178.7(2)
O1 C23 C28 C27 -178.9(2)
C24 C23 C28 C27 -1.1(3)
O1 C23 C28 C40 -2.9(3)
C24 C23 C28 C40 174.8(2)
C27 C26 C29 C30 147.9(2)
C25 C26 C29 C30 -37.0(4)
C26 C29 C30 C35 176.5(2)
C26 C29 C30 C31 -9.7(4)
C29 C30 C31 C32 -173.9(2)
C35 C30 C31 C32 -0.1(3)
C30 C31 C32 C33 -1.5(3)
C30 C31 C32 C44 176.4(2)
C31 C32 C33 O2 -180.0(2)
C44 C32 C33 O2 2.1(3)
C31 C32 C33 C34 1.9(3)
C44 C32 C33 C34 -176.1(2)
O2 C33 C34 C35 -178.7(2)
C32 C33 C34 C35 -0.5(3)
O2 C33 C34 C48 -1.2(3)
C32 C33 C34 C48 177.0(2)
C33 C34 C35 C30 -1.2(3)
C48 C34 C35 C30 -178.7(2)
C29 C30 C35 C34 175.7(2)
C31 C30 C35 C34 1.6(3)
C25 C24 C36 C37 -119.2(2)
C23 C24 C36 C37 56.7(3)
C25 C24 C36 C38 117.4(2)
C23 C24 C36 C38 -66.7(3)
C25 C24 C36 C39 -2.4(3)
C23 C24 C36 C39 173.5(2)
C27 C28 C40 C41 74.7(3)
C23 C28 C40 C41 -101.3(3)
C27 C28 C40 C43 -164.3(2)
C23 C28 C40 C43 19.6(4)
C27 C28 C40 C42 -44.7(3)
C23 C28 C40 C42 139.3(2)
C31 C32 C44 C46 1.6(3)
C33 C32 C44 C46 179.5(2)
C31 C32 C44 C47 121.1(2)
C33 C32 C44 C47 -60.9(3)
C31 C32 C44 C45 -117.7(2)
C33 C32 C44 C45 60.2(3)
C35 C34 C48 C49 115.0(3)
C33 C34 C48 C49 -62.5(3)
C35 C34 C48 C51 -4.9(3)
C33 C34 C48 C51 177.6(2)
C35 C34 C48 C50 -124.1(2)
C33 C34 C48 C50 58.4(3)
